data_7717898
loop_
_publ_author_name
'Boothe, Robert'
'Oppelt, Julian'
'Franke, Alicja'
'Moore, Jamonica L.'
'Squarcina, Andrea'
'Zahl, Achim'
'Senft, Laura'
'Kellner, Ina'
'Awalah, Akudo L.'
'Bradford, Alisabeth'
'Obisesan, Segun V.'
'Schwartz, Dean D.'
'Ivanovi&#x107;-Burmazovi&#x107;, Ivana'
'Goldsmith, Christian R.'

_publ_section_title
;
 Nickel(II) complexes with covalently attached quinols rely on
 ligand-derived redox couples to catalyze superoxide dismutation.
;
_journal_name_full 'Dalton transactions (Cambridge, England : 2003)'
_journal_paper_doi 10.1039/d4dt03331k
_journal_year 2025
_chemical_absolute_configuration unk
_chemical_formula_moiety 'C32 H36 N6 Ni O4, 2(C F3 O3 S), 2(C2 H3 N)'
_chemical_formula_sum 'C38 H42 F6 N8 Ni O10 S2'
_chemical_formula_weight 1007.62
_space_group_crystal_system orthorhombic
_space_group_IT_number 19
_space_group_name_Hall 'P 2ac 2ab'
_space_group_name_H-M_alt 'P 21 21 21'
_symmetry_Int_Tables_number 19
_atom_sites_solution_primary direct
_audit_creation_date 2015-07-13
_audit_creation_method
;
Olex2 1.2
(compiled 2015.01.26 svn.r3150 for OlexSys, GUI svn.r4998)
;
_audit_update_record
;
2024-10-14 deposited with the CCDC.	2025-01-08 downloaded from the CCDC.
;
_cell_angle_alpha 90
_cell_angle_beta 90
_cell_angle_gamma 90
_cell_formula_units_Z 4
_cell_length_a 12.8113(6)
_cell_length_b 17.4024(9)
_cell_length_c 20.1442(10)
_cell_measurement_reflns_used 9718
_cell_measurement_temperature 180.45
_cell_measurement_theta_max 27.384
_cell_measurement_theta_min 2.218
_cell_volume 4491.1(4)
_computing_cell_refinement 'SAINT v8.34A (Bruker, 2013)'
_computing_data_reduction 'SAINT v8.34A (Bruker, 2013)'
_computing_molecular_graphics 'Olex2 (Dolomanov et al., 2009)'
_computing_publication_material 'Olex2 (Dolomanov et al., 2009)'
_computing_structure_refinement 'olex2.refine (Bourhis et al., 2015)'
_computing_structure_solution 'SIR2011 (Burla et al., 2007)'
_diffrn_ambient_temperature 180.45
_diffrn_measured_fraction_theta_full 0.9950
_diffrn_measured_fraction_theta_max 0.9929
_diffrn_measurement_device_type 'CCD area detector'
_diffrn_measurement_method '\f and \w scans'
_diffrn_radiation_type 'Mo K\a'
_diffrn_radiation_wavelength 0.71073
_diffrn_reflns_av_R_equivalents 0.0517
_diffrn_reflns_av_unetI/netI 0.0299
_diffrn_reflns_limit_h_max 16
_diffrn_reflns_limit_h_min -16
_diffrn_reflns_limit_k_max 22
_diffrn_reflns_limit_k_min -22
_diffrn_reflns_limit_l_max 26
_diffrn_reflns_limit_l_min -26
_diffrn_reflns_number 105753
_diffrn_reflns_theta_full 27.4363
_diffrn_reflns_theta_max 27.44
_diffrn_reflns_theta_min 1.55
_diffrn_standards_number 0
_exptl_absorpt_coefficient_mu 0.613
_exptl_absorpt_correction_T_max 0.7440
_exptl_absorpt_correction_T_min 0.6274
_exptl_absorpt_correction_type multi-scan
_exptl_absorpt_process_details
;
SADABS-2014/2 (Bruker,2014/2) was used for absorption correction.
wR2(int) was 0.1140 before and 0.0790 after correction.
The Ratio of minimum to maximum transmission is 0.8433.
The \l/2 correction factor is 0.00150.
;
_exptl_crystal_colour 'clear violet'
_exptl_crystal_colour_lustre clear
_exptl_crystal_colour_primary violet
_exptl_crystal_density_diffrn 1.4901
_exptl_crystal_description Fragment
_exptl_crystal_F_000 2083.6651
_exptl_crystal_recrystallization_method
'Concentrated solution of acetonitrile was layered with ether at room temperature.'
_exptl_crystal_size_max 0.3
_exptl_crystal_size_mid 0.2
_exptl_crystal_size_min 0.1
_refine_diff_density_max 1.6587
_refine_diff_density_min -1.3151
_refine_diff_density_rms 0.1113
_refine_ls_abs_structure_details 'Flack, H. D. (1983). Acta Cryst. A39, 876-881.'
_refine_ls_abs_structure_Flack 0.11(2)
_refine_ls_d_res_high 0.7713
_refine_ls_d_res_low 13.1689
_refine_ls_goodness_of_fit_ref 1.0429
_refine_ls_hydrogen_treatment mixed
_refine_ls_matrix_type full
_refine_ls_number_constraints 68
_refine_ls_number_parameters 597
_refine_ls_number_reflns 10173
_refine_ls_number_restraints 0
_refine_ls_restrained_S_all 1.0429
_refine_ls_R_factor_all 0.0764
_refine_ls_R_factor_gt 0.0730
_refine_ls_shift/su_max 0.0006
_refine_ls_shift/su_mean 0.0001
_refine_ls_structure_factor_coef Fsqd
_refine_ls_weighting_details 'w=1/[\s^2^(Fo^2^)+(0.0230P)^2^+20.0796P] where P=(Fo^2^+2Fc^2^)/3'
_refine_ls_weighting_scheme calc
_refine_ls_wR_factor_gt 0.1469
_refine_ls_wR_factor_ref 0.1496
_reflns_Friedel_coverage 0.990
_reflns_limit_h_max 16
_reflns_limit_h_min -16
_reflns_limit_k_max 22
_reflns_limit_k_min -22
_reflns_limit_l_max 26
_reflns_limit_l_min -25
_reflns_number_gt 9748
_reflns_number_total 10173
_reflns_threshold_expression I>=2u(I)
_cod_data_source_file d4dt03331k2.cif
_cod_data_source_block goldsmith070915_0m
_cod_original_sg_symbol_Hall ' P 2ac 2ab'
_cod_database_code 7717898
_olex2_refinement_description
;
1. Fixed Uiso
 At 1.2 times of:
  All C(H) groups, All C(H,H) groups
 At 1.5 times of:
  All C(H,H,H) groups, All O(H) groups
2.a Secondary CH2 refined with riding coordinates:
 c15(H15a,H15b), c23(H23a,H23b), c16(H16a,H16b), c14(H14a,H14b), c6(H6a,H6b),
 c7(H7a,H7b)
2.b Aromatic/amide H refined with riding coordinates:
 c28(H28), c27(H27), c26(H26), c25(H25), c22(H22), c20(H20), c19(H19), c1(H1a),
  c2(H2a), c3(H3a), c4(H4a), c12(H12), c11(H11), c9(H9)
2.c Idealised Me refined as rotating group:
 c32(H32a,H32b,H32c), c30(H30a,H30b,H30c), c2s(H2sa,H2sb,H2sc), c4s(H4sa,H4sb,
 H4sc)
2.d Idealised tetrahedral OH refined as rotating group:
 o3(H3), o2(H2)
;
_olex2_exptl_crystal_mounting_method
'Large prism was cut into an irrigular fragment at room temperature under paratone-n. The fragment was mounted directly onto a quartz fiber and placed into -90 degree C coldstream.'
_olex2_submission_special_instructions 'No special instructions were received'

loop_
_space_group_symop_id
_space_group_symop_operation_xyz
1 x,y,z
2 x+1/2,-y+1/2,-z
3 -x,y+1/2,-z+1/2
4 -x+1/2,-y,z+1/2

loop_
_atom_site_label
_atom_site_type_symbol
_atom_site_fract_x
_atom_site_fract_y
_atom_site_fract_z
_atom_site_U_iso_or_equiv
_atom_site_adp_type
_atom_site_occupancy
_atom_site_refinement_flags_posn
Ni1 Ni 0.73958(4) 0.15066(3) 0.24922(3) 0.01737(11) Uani 1.000000 .
S1 S 1.23571(13) 0.11515(8) 0.30365(8) 0.0409(3) Uani 1.000000 .
S2 S 0.5576(2) 0.9165(2) 0.47960(15) 0.1291(16) Uani 1.000000 .
f3 F 1.2648(4) 0.0149(2) 0.2101(2) 0.0818(15) Uani 1.000000 .
f2 F 1.2995(5) 0.1324(3) 0.1827(2) 0.0953(18) Uani 1.000000 .
f1 F 1.1413(4) 0.0939(3) 0.1904(3) 0.098(2) Uani 1.000000 .
f4 F 0.5116(6) 1.0544(4) 0.4508(5) 0.128(2) Uani 1.000000 .
f6 F 0.6280(7) 1.0103(6) 0.5366(4) 0.188(5) Uani 1.000000 .
f5 F 0.4411(5) 1.0134(6) 0.5396(4) 0.165(4) Uani 1.000000 .
o2 O 1.2544(3) 0.3183(2) 0.1429(2) 0.0498(11) Uani 1.000000 .
o1 O 0.8385(3) 0.4050(2) 0.1362(2) 0.0329(8) Uani 1.000000 .
H1 H 0.828(5) 0.447(4) 0.138(3) 0.0493(12) Uiso 1.000000 R
o3 O 0.6551(3) 0.3964(2) 0.38727(18) 0.0332(8) Uani 1.000000 .
o4 O 0.2351(3) 0.3451(2) 0.3376(2) 0.0488(11) Uani 1.000000 .
H4 H 0.229(6) 0.296(4) 0.331(4) 0.0732(16) Uiso 1.000000 R
o5 O 1.1946(3) 0.1918(2) 0.3033(2) 0.0470(10) Uani 1.000000 .
o7 O 1.3457(4) 0.1087(3) 0.3198(3) 0.0568(12) Uani 1.000000 .
o6 O 1.1694(5) 0.0613(3) 0.3350(4) 0.091(2) Uani 1.000000 .
o10 O 0.6290(5) 0.9184(4) 0.4297(3) 0.0866(19) Uani 1.000000 .
o8 O 0.5542(6) 0.8650(5) 0.5289(4) 0.140(4) Uani 1.000000 .
o9 O 0.4325(8) 0.9130(9) 0.4405(4) 0.255(9) Uani 1.000000 .
n4 N 0.8120(3) 0.1470(2) 0.34154(17) 0.0208(7) Uani 1.000000 .
n3 N 0.8531(3) 0.2385(2) 0.23665(16) 0.0164(7) Uani 1.000000 .
c15 C 0.8029(3) 0.3079(2) 0.2656(2) 0.0184(9) Uani 1.000000 .
H15a H 0.8073(3) 0.3058(2) 0.3147(2) 0.0221(10) Uiso 1.000000 R
H15b H 0.8401(3) 0.3545(2) 0.2504(2) 0.0221(10) Uiso 1.000000 R
n2 N 0.6323(3) 0.2422(2) 0.26750(18) 0.0197(8) Uani 1.000000 .
N0aa N 0.6686(3) 0.1588(2) 0.15673(18) 0.0206(7) Uani 1.000000 .
n6 N 0.8425(3) 0.0634(2) 0.2175(2) 0.0244(8) Uani 1.000000 .
n5 N 0.6307(3) 0.0684(2) 0.2753(2) 0.0247(8) Uani 1.000000 .
n1s N 0.6882(5) 0.5366(3) 0.4573(3) 0.0646(17) Uani 1.000000 .
c28 C 0.7770(4) 0.1138(2) 0.3970(2) 0.0226(9) Uani 1.000000 .
H28 H 0.7104(4) 0.0898(2) 0.3963(2) 0.0271(11) Uiso 1.000000 R
c27 C 0.8333(4) 0.1127(3) 0.4553(2) 0.0348(11) Uani 1.000000 .
H27 H 0.8062(4) 0.0885(3) 0.4939(2) 0.0418(14) Uiso 1.000000 R
c26 C 0.9298(4) 0.1478(4) 0.4563(2) 0.0378(12) Uani 1.000000 .
H26 H 0.9704(4) 0.1483(4) 0.4958(2) 0.0453(14) Uiso 1.000000 R
c25 C 0.9668(4) 0.1823(3) 0.3989(3) 0.0315(11) Uani 1.000000 .
H25 H 1.0330(4) 0.2070(3) 0.3985(3) 0.0378(13) Uiso 1.000000 R
c24 C 0.9062(3) 0.1804(2) 0.3425(2) 0.0205(9) Uani 1.000000 .
c23 C 0.9439(3) 0.2146(3) 0.2779(2) 0.0215(9) Uani 1.000000 .
H23a H 0.9860(3) 0.1762(3) 0.2535(2) 0.0258(10) Uiso 1.000000 R
H23b H 0.9887(3) 0.2597(3) 0.2871(2) 0.0258(10) Uiso 1.000000 R
c16 C 0.8854(3) 0.2507(3) 0.1658(2) 0.0203(9) Uani 1.000000 .
H16a H 0.9108(3) 0.2012(3) 0.1478(2) 0.0244(10) Uiso 1.000000 R
H16b H 0.8228(3) 0.2654(3) 0.1399(2) 0.0244(10) Uiso 1.000000 R
c17 C 0.9684(4) 0.3104(3) 0.1543(2) 0.0217(9) Uani 1.000000 .
c22 C 1.0745(4) 0.2890(3) 0.1542(2) 0.0256(10) Uani 1.000000 .
H22 H 1.0928(4) 0.2369(3) 0.1623(2) 0.0307(12) Uiso 1.000000 R
c21 C 1.1524(4) 0.3421(3) 0.1424(3) 0.0328(11) Uani 1.000000 .
c20 C 1.1240(4) 0.4189(3) 0.1302(3) 0.0331(12) Uani 1.000000 .
H20 H 1.1768(4) 0.4565(3) 0.1234(3) 0.0397(14) Uiso 1.000000 R
c19 C 1.0212(4) 0.4403(3) 0.1279(3) 0.0324(12) Uani 1.000000 .
H19 H 1.0034(4) 0.4921(3) 0.1186(3) 0.0389(14) Uiso 1.000000 R
c18 C 0.9423(4) 0.3865(3) 0.1393(2) 0.0253(10) Uani 1.000000 .
c14 C 0.6895(3) 0.3122(2) 0.2446(2) 0.0206(8) Uani 1.000000 .
H14a H 0.6568(3) 0.3586(2) 0.2640(2) 0.0247(10) Uiso 1.000000 R
H14b H 0.6852(3) 0.3161(2) 0.1957(2) 0.0247(10) Uiso 1.000000 R
c6 C 0.5419(4) 0.2271(3) 0.2230(2) 0.0235(9) Uani 1.000000 .
H6a H 0.4954(4) 0.1886(3) 0.2439(2) 0.0282(11) Uiso 1.000000 R
H6b H 0.5015(4) 0.2751(3) 0.2169(2) 0.0282(11) Uiso 1.000000 R
c5 C 0.5775(4) 0.1979(2) 0.1567(2) 0.0238(9) Uani 1.000000 .
c1 C 0.7037(4) 0.1292(3) 0.0993(2) 0.0275(10) Uani 1.000000 .
H1a H 0.7681(4) 0.1023(3) 0.0992(2) 0.0330(12) Uiso 1.000000 R
c2 C 0.6491(5) 0.1367(3) 0.0404(3) 0.0375(12) Uani 1.000000 .
H2a H 0.6752(5) 0.1149(3) 0.0005(3) 0.0449(15) Uiso 1.000000 R
c3 C 0.5565(5) 0.1762(4) 0.0408(3) 0.0457(15) Uani 1.000000 .
H3a H 0.5179(5) 0.1821(4) 0.0009(3) 0.0549(18) Uiso 1.000000 R
c4 C 0.5197(4) 0.2071(3) 0.0989(3) 0.0377(13) Uani 1.000000 .
H4a H 0.4555(4) 0.2344(3) 0.0997(3) 0.0452(15) Uiso 1.000000 R
c7 C 0.5976(3) 0.2491(3) 0.3382(2) 0.0220(9) Uani 1.000000 .
H7a H 0.5664(3) 0.1995(3) 0.3520(2) 0.0264(11) Uiso 1.000000 R
H7b H 0.6599(3) 0.2579(3) 0.3663(2) 0.0264(11) Uiso 1.000000 R
c8 C 0.5195(4) 0.3126(3) 0.3515(2) 0.0242(9) Uani 1.000000 .
c13 C 0.5504(4) 0.3853(3) 0.3754(2) 0.0239(9) Uani 1.000000 .
c12 C 0.4757(4) 0.4427(3) 0.3846(2) 0.0302(11) Uani 1.000000 .
H12 H 0.4966(4) 0.4919(3) 0.4000(2) 0.0363(13) Uiso 1.000000 R
c11 C 0.3711(4) 0.4282(3) 0.3714(3) 0.0304(11) Uani 1.000000 .
H11 H 0.3211(4) 0.4679(3) 0.3777(3) 0.0365(13) Uiso 1.000000 R
c10 C 0.3392(4) 0.3571(3) 0.3494(3) 0.0346(11) Uani 1.000000 .
c9 C 0.4133(4) 0.2994(3) 0.3405(3) 0.0272(10) Uani 1.000000 .
H9 H 0.3911(4) 0.2499(3) 0.3265(3) 0.0326(12) Uiso 1.000000 R
c31 C 0.8948(4) 0.0131(3) 0.2061(2) 0.0273(10) Uani 1.000000 .
c32 C 0.9616(5) -0.0524(4) 0.1922(4) 0.0505(16) Uani 1.000000 .
H32a H 0.945(3) -0.0942(11) 0.2231(16) 0.076(2) Uiso 1.000000 GR
H32b H 0.950(3) -0.0698(18) 0.1465(9) 0.076(2) Uiso 1.000000 GR
H32c H 1.0349(5) -0.0374(8) 0.198(2) 0.076(2) Uiso 1.000000 GR
c29 C 0.5737(4) 0.0194(3) 0.2835(2) 0.0279(10) Uani 1.000000 .
c30 C 0.4973(5) -0.0420(3) 0.2910(3) 0.0394(13) Uani 1.000000 .
H30a H 0.4294(9) -0.0199(4) 0.303(2) 0.059(2) Uiso 1.000000 GR
H30b H 0.491(2) -0.0703(15) 0.2491(7) 0.059(2) Uiso 1.000000 GR
H30c H 0.5199(16) -0.0772(13) 0.3261(14) 0.059(2) Uiso 1.000000 GR
c2s C 0.7509(7) 0.6736(4) 0.4885(4) 0.064(2) Uani 1.000000 .
H2sa H 0.816(3) 0.6701(4) 0.514(3) 0.096(3) Uiso 1.000000 GR
H2sb H 0.764(4) 0.7024(12) 0.4476(4) 0.096(3) Uiso 1.000000 GR
H2sc H 0.697(2) 0.6999(12) 0.515(2) 0.096(3) Uiso 1.000000 GR
c1s C 0.7148(5) 0.5963(4) 0.4720(3) 0.0490(15) Uani 1.000000 .
n2s N 0.6457(9) 0.2411(6) 0.5045(4) 0.100(3) Uani 1.000000 .
c3s C 0.7186(11) 0.2815(7) 0.5092(5) 0.086(3) Uani 1.000000 .
c4s C 0.8049(9) 0.3288(7) 0.5143(5) 0.106(4) Uani 1.000000 .
H4sa H 0.7843(16) 0.3777(19) 0.535(4) 0.159(6) Uiso 1.000000 GR
H4sb H 0.858(3) 0.304(2) 0.542(3) 0.159(6) Uiso 1.000000 GR
H4sc H 0.834(4) 0.338(4) 0.4700(6) 0.159(6) Uiso 1.000000 GR
C37 C 1.2356(6) 0.0875(4) 0.2171(4) 0.0565(17) Uani 1.000000 .
C38 C 0.5114(16) 1.0015(8) 0.4955(8) 0.182(10) Uani 1.000000 .
H3 H 0.6629(4) 0.434(2) 0.413(3) 0.0499(12) Uiso 1.000000 GR
H2 H 1.2917(9) 0.351(2) 0.124(3) 0.0747(16) Uiso 1.000000 GR

loop_
_atom_site_aniso_label
_atom_site_aniso_U_11
_atom_site_aniso_U_22
_atom_site_aniso_U_33
_atom_site_aniso_U_12
_atom_site_aniso_U_13
_atom_site_aniso_U_23
Ni1 0.0191(2) 0.0143(2) 0.0187(2) 0.0001(2) -0.0007(2) 0.0005(2)
S1 0.0421(8) 0.0280(6) 0.0527(8) 0.0021(6) 0.0100(7) 0.0024(6)
S2 0.112(2) 0.170(3) 0.106(2) 0.095(2) 0.0669(18) 0.094(2)
f3 0.107(4) 0.053(2) 0.086(3) 0.031(3) -0.014(3) -0.028(2)
f2 0.124(5) 0.107(4) 0.055(3) -0.017(4) 0.022(3) 0.002(3)
f1 0.099(4) 0.058(3) 0.136(5) 0.025(3) -0.070(4) -0.035(3)
f4 0.124(6) 0.080(4) 0.179(7) 0.007(4) 0.011(5) -0.011(5)
f6 0.150(7) 0.294(12) 0.120(6) -0.132(8) -0.042(5) -0.011(7)
f5 0.095(5) 0.285(11) 0.115(5) 0.006(6) 0.041(4) -0.101(6)
o2 0.0213(19) 0.045(2) 0.083(3) 0.0048(18) 0.016(2) 0.011(2)
o1 0.0314(19) 0.0212(17) 0.046(2) 0.0073(15) 0.0064(16) 0.0099(16)
o3 0.037(2) 0.0275(19) 0.0348(19) -0.0047(16) -0.0007(16) -0.0100(15)
o4 0.0251(18) 0.0330(19) 0.088(3) 0.0124(19) 0.001(2) -0.013(2)
o5 0.036(2) 0.034(2) 0.071(3) 0.0022(17) 0.004(2) -0.008(2)
o7 0.050(3) 0.047(3) 0.074(3) 0.009(2) -0.018(2) -0.004(2)
o6 0.096(5) 0.045(3) 0.131(6) 0.001(3) 0.059(4) 0.011(3)
o10 0.062(4) 0.106(5) 0.092(4) 0.025(3) 0.022(3) -0.012(4)
o8 0.127(6) 0.169(8) 0.123(6) -0.065(6) -0.046(5) 0.086(6)
o9 0.162(8) 0.54(2) 0.067(5) -0.252(12) -0.025(5) 0.052(9)
n4 0.0253(18) 0.0188(17) 0.0182(17) -0.0016(16) 0.0023(14) -0.0006(15)
n3 0.0194(16) 0.0169(16) 0.0129(18) 0.0016(13) 0.0012(13) 0.0017(12)
c15 0.0208(19) 0.0151(19) 0.019(2) -0.0012(15) 0.0025(15) -0.0017(15)
n2 0.0180(17) 0.0203(18) 0.0209(19) -0.0011(14) 0.0004(13) -0.0031(14)
N0aa 0.0252(18) 0.0139(16) 0.0227(18) -0.0041(15) -0.0060(14) 0.0000(14)
n6 0.027(2) 0.0212(19) 0.025(2) 0.0021(16) 0.0003(16) 0.0018(15)
n5 0.030(2) 0.0194(18) 0.0247(19) -0.0031(16) 0.0003(16) -0.0015(15)
n1s 0.082(5) 0.046(3) 0.066(4) -0.013(3) -0.017(3) -0.018(3)
c28 0.028(2) 0.020(2) 0.020(2) 0.0030(18) -0.0015(17) 0.0051(16)
c27 0.044(3) 0.042(3) 0.019(2) 0.007(2) 0.007(2) 0.006(2)
c26 0.043(3) 0.047(3) 0.024(2) 0.004(3) -0.010(2) 0.005(2)
c25 0.027(2) 0.039(3) 0.028(2) -0.002(2) -0.009(2) -0.000(2)
c24 0.021(2) 0.0186(19) 0.021(2) 0.0040(16) -0.0023(17) -0.0027(17)
c23 0.0128(19) 0.023(2) 0.029(2) 0.0031(16) -0.0020(17) 0.0010(18)
c16 0.024(2) 0.020(2) 0.017(2) -0.0009(17) 0.0040(16) -0.0008(16)
c17 0.031(2) 0.019(2) 0.015(2) 0.0012(18) 0.0060(17) 0.0018(16)
c22 0.032(2) 0.019(2) 0.026(2) 0.0018(19) 0.006(2) 0.0005(18)
c21 0.033(3) 0.035(3) 0.030(2) 0.001(2) 0.010(2) -0.002(2)
c20 0.034(3) 0.023(2) 0.042(3) -0.009(2) 0.016(2) -0.001(2)
c19 0.043(3) 0.018(2) 0.037(3) -0.003(2) 0.015(2) 0.0023(19)
c18 0.033(3) 0.022(2) 0.021(2) 0.0048(19) 0.0039(19) 0.0021(18)
c14 0.0253(19) 0.0165(18) 0.020(2) 0.0038(15) 0.0015(19) 0.0000(17)
c6 0.020(2) 0.020(2) 0.030(2) 0.0035(17) -0.0028(18) 0.0018(18)
c5 0.022(2) 0.018(2) 0.031(2) -0.0074(17) -0.0086(18) 0.0015(18)
c1 0.035(3) 0.017(2) 0.030(2) -0.0001(18) -0.001(2) -0.0026(17)
c2 0.049(3) 0.041(3) 0.023(2) -0.009(2) -0.007(2) -0.002(2)
c3 0.048(3) 0.061(4) 0.028(3) -0.012(3) -0.014(3) 0.009(3)
c4 0.030(3) 0.046(3) 0.036(3) -0.002(2) -0.010(2) 0.010(2)
c7 0.022(2) 0.019(2) 0.025(2) 0.0010(17) 0.0035(17) 0.0017(17)
c8 0.031(2) 0.022(2) 0.020(2) -0.0003(19) 0.0069(18) 0.0015(18)
c13 0.032(2) 0.021(2) 0.019(2) -0.0035(19) 0.0033(18) 0.0006(17)
c12 0.048(3) 0.019(2) 0.024(2) -0.001(2) 0.009(2) -0.0056(18)
c11 0.036(3) 0.021(2) 0.034(3) 0.011(2) 0.007(2) -0.000(2)
c10 0.035(3) 0.028(3) 0.041(3) 0.005(2) 0.009(2) 0.003(2)
c9 0.028(2) 0.016(2) 0.038(3) 0.0024(18) 0.005(2) -0.0007(19)
c31 0.029(2) 0.027(2) 0.026(2) -0.002(2) 0.0018(19) -0.0004(19)
c32 0.040(3) 0.044(3) 0.067(4) 0.016(3) 0.004(3) -0.010(3)
c29 0.041(3) 0.024(2) 0.019(2) -0.002(2) 0.001(2) -0.0012(18)
c30 0.048(3) 0.036(3) 0.034(3) -0.016(3) 0.003(2) -0.003(2)
c2s 0.088(6) 0.044(3) 0.060(4) -0.009(4) -0.021(4) -0.007(3)
c1s 0.059(4) 0.051(4) 0.036(3) -0.001(3) -0.009(3) -0.007(3)
n2s 0.123(8) 0.113(8) 0.064(5) 0.054(6) 0.035(6) -0.003(5)
c3s 0.110(9) 0.102(9) 0.046(5) 0.046(7) 0.013(6) -0.010(5)
c4s 0.123(9) 0.129(10) 0.066(6) 0.035(8) -0.021(6) -0.023(6)
C37 0.058(4) 0.045(3) 0.067(4) 0.011(3) -0.014(4) -0.015(3)
C38 0.28(2) 0.091(9) 0.176(15) -0.023(11) 0.185(16) -0.021(9)

loop_
_atom_type_symbol
_atom_type_scat_dispersion_real
_atom_type_scat_dispersion_imag
_atom_type_scat_Cromer_Mann_a1
_atom_type_scat_Cromer_Mann_a2
_atom_type_scat_Cromer_Mann_a3
_atom_type_scat_Cromer_Mann_a4
_atom_type_scat_Cromer_Mann_b1
_atom_type_scat_Cromer_Mann_b2
_atom_type_scat_Cromer_Mann_b3
_atom_type_scat_Cromer_Mann_b4
_atom_type_scat_Cromer_Mann_c
_atom_type_scat_source
_atom_type_scat_dispersion_source
Ni 0.35663 1.12491 12.83760 7.29200 4.44380 2.38000 3.87850 0.25650 12.17630 66.34210 1.03410005569 'International Tables Volume C Table 6.1.1.4 (pp. 500-502)' 'Henke, Gullikson and Davis, At. Data and Nucl. Data Tables, 1993, 54, 2'
C 0.00347 0.00161 2.31000 1.02000 1.58860 0.86500 20.84390 10.20750 0.56870 51.65120 0.215599998832 'International Tables Volume C Table 6.1.1.4 (pp. 500-502)' 'Henke, Gullikson and Davis, At. Data and Nucl. Data Tables, 1993, 54, 2'
F 0.01794 0.01033 3.53920 2.64120 1.51700 1.02430 10.28250 4.29440 0.26150 26.14760 0.277599990368 'International Tables Volume C Table 6.1.1.4 (pp. 500-502)' 'Henke, Gullikson and Davis, At. Data and Nucl. Data Tables, 1993, 54, 2'
H 0.00000 0.00000 0.49300 0.32291 0.14019 0.04081 10.51090 26.12570 3.14236 57.79970 0.0030380000826 'International Tables Volume C Table 6.1.1.4 (pp. 500-502)' 'Henke, Gullikson and Davis, At. Data and Nucl. Data Tables, 1993, 54, 2'
O 0.01158 0.00611 3.04850 2.28680 1.54630 0.86700 13.27710 5.70110 0.32390 32.90890 0.250800013542 'International Tables Volume C Table 6.1.1.4 (pp. 500-502)' 'Henke, Gullikson and Davis, At. Data and Nucl. Data Tables, 1993, 54, 2'
N 0.00653 0.00323 12.21260 3.13220 2.01250 1.16630 0.00570 9.89330 28.99750 0.58260 -11.5290002823 'International Tables Volume C Table 6.1.1.4 (pp. 500-502)' 'Henke, Gullikson and Davis, At. Data and Nucl. Data Tables, 1993, 54, 2'
S 0.12424 0.12443 6.90530 5.20340 1.43790 1.58630 1.46790 22.21510 0.25360 56.17200 0.866900026798 'International Tables Volume C Table 6.1.1.4 (pp. 500-502)' 'Henke, Gullikson and Davis, At. Data and Nucl. Data Tables, 1993, 54, 2'

loop_
_geom_angle_atom_site_label_1
_geom_angle_atom_site_label_2
_geom_angle_atom_site_label_3
_geom_angle
_geom_angle_site_symmetry_1
_geom_angle_site_symmetry_3
_geom_angle_publ_flag
n3 Ni1 n4 79.84(14) . . ?
n2 Ni1 n4 98.97(14) . . ?
n2 Ni1 n3 85.66(13) . . ?
N0aa Ni1 n4 177.79(15) . . ?
N0aa Ni1 n3 98.24(13) . . ?
N0aa Ni1 n2 79.75(14) . . ?
n6 Ni1 n4 88.25(15) . . ?
n6 Ni1 n3 93.08(14) . . ?
n6 Ni1 n2 172.32(15) . . ?
n6 Ni1 N0aa 92.96(15) . . ?
n5 Ni1 n4 93.00(15) . . ?
n5 Ni1 n3 172.08(14) . . ?
n5 Ni1 n2 92.19(14) . . ?
n5 Ni1 N0aa 88.86(15) . . ?
n5 Ni1 n6 90.04(15) . . ?
o7 S1 o5 115.5(3) . . ?
o6 S1 o5 113.5(3) . . ?
o6 S1 o7 115.6(4) . . ?
C37 S1 o5 104.1(3) . . ?
C37 S1 o7 101.3(3) . . ?
C37 S1 o6 104.7(4) . . ?
o8 S2 o10 125.9(6) . . ?
o9 S2 o10 106.2(4) . . ?
o9 S2 o8 106.0(5) . . ?
C38 S2 o10 111.6(5) . . ?
C38 S2 o8 116.8(7) . . ?
C38 S2 o9 78.0(10) . . ?
H2 o2 c21 109.5 . . ?
c18 o1 H1 114(6) . . ?
H3 o3 c13 109.5 . . ?
c10 o4 H4 105(5) . . ?
c28 n4 Ni1 127.8(3) . . ?
c24 n4 Ni1 113.6(3) . . ?
c24 n4 c28 118.5(4) . . ?
c15 n3 Ni1 104.0(2) . . ?
c23 n3 Ni1 105.5(2) . . ?
c23 n3 c15 110.2(3) . . ?
c16 n3 Ni1 113.8(3) . . ?
c16 n3 c15 112.1(3) . . ?
c16 n3 c23 110.8(3) . . ?
H15a c15 n3 109.6(2) . . ?
H15b c15 n3 109.6(2) . . ?
H15b c15 H15a 108.1 . . ?
c14 c15 n3 110.2(3) . . ?
c14 c15 H15a 109.6(2) . . ?
c14 c15 H15b 109.6(2) . . ?
c14 n2 Ni1 103.8(2) . . ?
c6 n2 Ni1 105.4(3) . . ?
c6 n2 c14 109.9(3) . . ?
c7 n2 Ni1 114.4(3) . . ?
c7 n2 c14 112.0(3) . . ?
c7 n2 c6 110.9(3) . . ?
c5 N0aa Ni1 114.4(3) . . ?
c1 N0aa Ni1 126.8(3) . . ?
c1 N0aa c5 118.8(4) . . ?
c31 n6 Ni1 173.2(4) . . ?
c29 n5 Ni1 172.7(4) . . ?
H28 c28 n4 118.5(2) . . ?
c27 c28 n4 122.9(4) . . ?
c27 c28 H28 118.5(3) . . ?
H27 c27 c28 120.8(3) . . ?
c26 c27 c28 118.4(5) . . ?
c26 c27 H27 120.8(3) . . ?
H26 c26 c27 120.4(3) . . ?
c25 c26 c27 119.1(5) . . ?
c25 c26 H26 120.4(3) . . ?
H25 c25 c26 120.5(3) . . ?
c24 c25 c26 119.0(5) . . ?
c24 c25 H25 120.5(3) . . ?
c25 c24 n4 122.1(4) . . ?
c23 c24 n4 116.5(4) . . ?
c23 c24 c25 121.4(4) . . ?
c24 c23 n3 109.9(3) . . ?
H23a c23 n3 109.7(2) . . ?
H23a c23 c24 109.7(2) . . ?
H23b c23 n3 109.7(2) . . ?
H23b c23 c24 109.7(2) . . ?
H23b c23 H23a 108.2 . . ?
H16a c16 n3 108.3(2) . . ?
H16b c16 n3 108.3(2) . . ?
H16b c16 H16a 107.4 . . ?
c17 c16 n3 116.0(4) . . ?
c17 c16 H16a 108.3(2) . . ?
c17 c16 H16b 108.3(2) . . ?
c22 c17 c16 120.0(4) . . ?
c18 c17 c16 121.2(4) . . ?
c18 c17 c22 118.7(4) . . ?
H22 c22 c17 119.3(3) . . ?
c21 c22 c17 121.4(4) . . ?
c21 c22 H22 119.3(3) . . ?
c22 c21 o2 119.1(5) . . ?
c20 c21 o2 122.3(5) . . ?
c20 c21 c22 118.6(5) . . ?
H20 c20 c21 119.6(3) . . ?
c19 c20 c21 120.8(5) . . ?
c19 c20 H20 119.6(3) . . ?
H19 c19 c20 119.7(3) . . ?
c18 c19 c20 120.6(5) . . ?
c18 c19 H19 119.7(3) . . ?
c17 c18 o1 117.6(4) . . ?
c19 c18 o1 122.6(4) . . ?
c19 c18 c17 119.8(5) . . ?
n2 c14 c15 110.2(3) . . ?
H14a c14 c15 109.6(2) . . ?
H14a c14 n2 109.6(2) . . ?
H14b c14 c15 109.6(2) . . ?
H14b c14 n2 109.6(2) . . ?
H14b c14 H14a 108.1 . . ?
H6a c6 n2 109.4(2) . . ?
H6b c6 n2 109.4(2) . . ?
H6b c6 H6a 108.0 . . ?
c5 c6 n2 111.1(4) . . ?
c5 c6 H6a 109.4(2) . . ?
c5 c6 H6b 109.4(2) . . ?
c6 c5 N0aa 115.6(4) . . ?
c4 c5 N0aa 121.3(5) . . ?
c4 c5 c6 123.0(5) . . ?
H1a c1 N0aa 118.9(3) . . ?
c2 c1 N0aa 122.3(5) . . ?
c2 c1 H1a 118.9(3) . . ?
H2a c2 c1 120.7(3) . . ?
c3 c2 c1 118.6(5) . . ?
c3 c2 H2a 120.7(3) . . ?
H3a c3 c2 120.0(3) . . ?
c4 c3 c2 120.0(5) . . ?
c4 c3 H3a 120.0(3) . . ?
c3 c4 c5 119.1(5) . . ?
H4a c4 c5 120.4(3) . . ?
H4a c4 c3 120.4(3) . . ?
H7a c7 n2 108.5(2) . . ?
H7b c7 n2 108.5(2) . . ?
H7b c7 H7a 107.5 . . ?
c8 c7 n2 114.9(4) . . ?
c8 c7 H7a 108.5(2) . . ?
c8 c7 H7b 108.5(3) . . ?
c13 c8 c7 121.9(4) . . ?
c9 c8 c7 119.7(4) . . ?
c9 c8 c13 118.4(4) . . ?
c8 c13 o3 117.4(4) . . ?
c12 c13 o3 123.0(4) . . ?
c12 c13 c8 119.6(5) . . ?
H12 c12 c13 119.8(3) . . ?
c11 c12 c13 120.5(4) . . ?
c11 c12 H12 119.8(3) . . ?
H11 c11 c12 119.7(3) . . ?
c10 c11 c12 120.7(5) . . ?
c10 c11 H11 119.7(3) . . ?
c11 c10 o4 118.8(5) . . ?
c9 c10 o4 122.0(5) . . ?
c9 c10 c11 119.2(5) . . ?
c10 c9 c8 121.6(4) . . ?
H9 c9 c8 119.2(3) . . ?
H9 c9 c10 119.2(3) . . ?
c32 c31 n6 179.2(6) . . ?
H32a c32 c31 109.5 . . ?
H32b c32 c31 109.5 . . ?
H32b c32 H32a 109.5 . . ?
H32c c32 c31 109.5 . . ?
H32c c32 H32a 109.5 . . ?
H32c c32 H32b 109.5 . . ?
c30 c29 n5 176.9(5) . . ?
H30a c30 c29 109.5 . . ?
H30b c30 c29 109.5 . . ?
H30b c30 H30a 109.5 . . ?
H30c c30 c29 109.5 . . ?
H30c c30 H30a 109.5 . . ?
H30c c30 H30b 109.5 . . ?
H2sb c2s H2sa 109.5 . . ?
H2sc c2s H2sa 109.5 . . ?
H2sc c2s H2sb 109.5 . . ?
c1s c2s H2sa 109.5 . . ?
c1s c2s H2sb 109.5 . . ?
c1s c2s H2sc 109.5 . . ?
c2s c1s n1s 177.9(8) . . ?
c4s c3s n2s 179.6(11) . . ?
H4sa c4s c3s 109.5 . . ?
H4sb c4s c3s 109.5 . . ?
H4sb c4s H4sa 109.5 . . ?
H4sc c4s c3s 109.5 . . ?
H4sc c4s H4sa 109.5 . . ?
H4sc c4s H4sb 109.5 . . ?
f3 C37 S1 110.9(5) . . ?
f2 C37 S1 110.2(5) . . ?
f2 C37 f3 109.4(7) . . ?
f1 C37 S1 111.6(5) . . ?
f1 C37 f3 107.1(6) . . ?
f1 C37 f2 107.5(7) . . ?
f4 C38 S2 120.8(8) . . ?
f6 C38 S2 81.9(11) . . ?
f6 C38 f4 105.8(12) . . ?
f5 C38 S2 122.6(10) . . ?
f5 C38 f4 111.8(15) . . ?
f5 C38 f6 105.3(13) . . ?

loop_
_geom_bond_atom_site_label_1
_geom_bond_atom_site_label_2
_geom_bond_distance
_geom_bond_site_symmetry_2
_geom_bond_publ_flag
Ni1 n4 2.079(3) . ?
Ni1 n3 2.125(3) . ?
Ni1 n2 2.137(4) . ?
Ni1 N0aa 2.078(3) . ?
Ni1 n6 2.110(4) . ?
Ni1 n5 2.067(4) . ?
S1 o5 1.434(4) . ?
S1 o7 1.451(5) . ?
S1 o6 1.414(5) . ?
S1 C37 1.808(7) . ?
S2 o10 1.360(6) . ?
S2 o8 1.339(7) . ?
S2 o9 1.786(9) . ?
S2 C38 1.626(14) . ?
f3 C37 1.324(7) . ?
f2 C37 1.328(9) . ?
f1 C37 1.327(8) . ?
f4 C38 1.287(16) . ?
f6 C38 1.71(2) . ?
f5 C38 1.281(12) . ?
o2 c21 1.370(6) . ?
o2 H2 0.8400 . ?
o1 H1 0.74(7) . ?
o1 c18 1.369(6) . ?
o3 c13 1.375(6) . ?
o3 H3 0.8400 . ?
o4 H4 0.87(8) . ?
o4 c10 1.372(7) . ?
n4 c28 1.336(5) . ?
n4 c24 1.340(6) . ?
n3 c15 1.488(5) . ?
n3 c23 1.489(5) . ?
n3 c16 1.502(5) . ?
c15 H15a 0.9900 . ?
c15 H15b 0.9900 . ?
c15 c14 1.514(6) . ?
n2 c14 1.494(5) . ?
n2 c6 1.487(6) . ?
n2 c7 1.497(5) . ?
N0aa c5 1.351(6) . ?
N0aa c1 1.343(6) . ?
n6 c31 1.126(6) . ?
n5 c29 1.136(6) . ?
n1s c1s 1.132(8) . ?
c28 H28 0.9500 . ?
c28 c27 1.377(7) . ?
c27 H27 0.9500 . ?
c27 c26 1.379(8) . ?
c26 H26 0.9500 . ?
c26 c25 1.387(7) . ?
c25 H25 0.9500 . ?
c25 c24 1.377(6) . ?
c24 c23 1.510(6) . ?
c23 H23a 0.9900 . ?
c23 H23b 0.9900 . ?
c16 H16a 0.9900 . ?
c16 H16b 0.9900 . ?
c16 c17 1.504(6) . ?
c17 c22 1.410(7) . ?
c17 c18 1.399(6) . ?
c22 H22 0.9500 . ?
c22 c21 1.381(7) . ?
c21 c20 1.408(7) . ?
c20 H20 0.9500 . ?
c20 c19 1.370(8) . ?
c19 H19 0.9500 . ?
c19 c18 1.395(7) . ?
c14 H14a 0.9900 . ?
c14 H14b 0.9900 . ?
c6 H6a 0.9900 . ?
c6 H6b 0.9900 . ?
c6 c5 1.501(7) . ?
c5 c4 1.388(7) . ?
c1 H1a 0.9500 . ?
c1 c2 1.384(7) . ?
c2 H2a 0.9500 . ?
c2 c3 1.370(8) . ?
c3 H3a 0.9500 . ?
c3 c4 1.372(9) . ?
c4 H4a 0.9500 . ?
c7 H7a 0.9900 . ?
c7 H7b 0.9900 . ?
c7 c8 1.516(6) . ?
c8 c13 1.411(6) . ?
c8 c9 1.397(7) . ?
c13 c12 1.395(7) . ?
c12 H12 0.9500 . ?
c12 c11 1.389(8) . ?
c11 H11 0.9500 . ?
c11 c10 1.376(7) . ?
c10 c9 1.393(7) . ?
c9 H9 0.9500 . ?
c31 c32 1.453(7) . ?
c32 H32a 0.9800 . ?
c32 H32b 0.9800 . ?
c32 H32c 0.9800 . ?
c29 c30 1.457(7) . ?
c30 H30a 0.9800 . ?
c30 H30b 0.9800 . ?
c30 H30c 0.9800 . ?
c2s H2sa 0.9800 . ?
c2s H2sb 0.9800 . ?
c2s H2sc 0.9800 . ?
c2s c1s 1.461(9) . ?
n2s c3s 1.174(14) . ?
c3s c4s 1.382(16) . ?
c4s H4sa 0.9800 . ?
c4s H4sb 0.9800 . ?
c4s H4sc 0.9800 . ?
